data_4300832
loop_
_publ_author_name
'Yin, Ping'
'Gao, Song'
'Wang, Zhe-Ming'
'Yan, Chun-Hua'
'Zheng, Li-Min'
'Xin, Xin-Quan'

_publ_section_title
;
 Field-Induced Magnetic Transitions in Metal Phosphonates with Ladderlike
 Chain Structures: (NH3C6H4NH3)M2(hedpH)2&#x00B7;H2O [M = Fe, Co, Mn, Zn;
 hedp = C(CH3)(OH)(PO3)2]
;
_journal_coden_ASTM INOCAJ
_journal_issue 8
_journal_name_full 'Inorganic Chemistry'
_journal_page_first 2761
_journal_page_last 2765
_journal_paper_doi 10.1021/ic048437l
_journal_volume 44
_journal_year 2005
_chemical_formula_sum 'C10 H22 Co2 N2 O15 P4'
_chemical_formula_weight 652.04
_space_group_IT_number 2
_symmetry_cell_setting triclinic
_symmetry_space_group_name_Hall '-P 1'
_symmetry_space_group_name_H-M 'P -1'
_atom_sites_solution_hydrogens geom
_atom_sites_solution_primary direct
_atom_sites_solution_secondary difmap
_audit_creation_method SHELXL-97
_cell_angle_alpha 87.452(4)
_cell_angle_beta 88.909(4)
_cell_angle_gamma 78.415(4)
_cell_formula_units_Z 2
_cell_length_a 5.4651(14)
_cell_length_b 12.406(3)
_cell_length_c 15.362(4)
_cell_measurement_reflns_used 3126
_cell_measurement_temperature 293(2)
_cell_measurement_theta_max 28.018
_cell_measurement_theta_min 3.199
_cell_volume 1019.3(4)
_computing_cell_refinement 'Bruker SAINT software (Bruker, 1999)'
_computing_data_collection 'Siemens SMART software (Siemens, 1996)'
_computing_data_reduction 'Bruker SAINT software (Bruker, 1999)'
_computing_structure_refinement 'SHELXL-97 (Sheldrick, 1997)'
_computing_structure_solution 'SHELXS-97 (Sheldrick, 1997)'
_diffrn_ambient_temperature 293(2)
_diffrn_detector_area_resol_mean 4K
_diffrn_measured_fraction_theta_full 0.911
_diffrn_measured_fraction_theta_max 0.911
_diffrn_measurement_device_type 'Bruker SMART APEX CCD'
_diffrn_measurement_method CCD
_diffrn_radiation_monochromator graphite
_diffrn_radiation_source 'fine-focus sealed tube'
_diffrn_radiation_type MoK\a
_diffrn_radiation_wavelength 0.71073
_diffrn_reflns_av_R_equivalents 0.0444
_diffrn_reflns_av_sigmaI/netI 0.0455
_diffrn_reflns_limit_h_max 7
_diffrn_reflns_limit_h_min -6
_diffrn_reflns_limit_k_max 15
_diffrn_reflns_limit_k_min -15
_diffrn_reflns_limit_l_max 19
_diffrn_reflns_limit_l_min 0
_diffrn_reflns_number 6340
_diffrn_reflns_theta_full 28.02
_diffrn_reflns_theta_max 28.02
_diffrn_reflns_theta_min 2.10
_diffrn_standards_decay_% 0.0
_exptl_absorpt_coefficient_mu 2.024
_exptl_absorpt_correction_T_max 0.92910
_exptl_absorpt_correction_T_min 0.74312
_exptl_absorpt_correction_type empirical
_exptl_crystal_colour purple
_exptl_crystal_density_diffrn 2.125
_exptl_crystal_density_method 'not measured'
_exptl_crystal_description column
_exptl_crystal_F_000 660
_exptl_crystal_size_max 0.35
_exptl_crystal_size_mid 0.10
_exptl_crystal_size_min 0.10
_refine_diff_density_max 0.637
_refine_diff_density_min -0.516
_refine_diff_density_rms 0.127
_refine_ls_extinction_coef 0.0075(8)
_refine_ls_extinction_expression Fc^*^=kFc[1+0.001xFc^2^\l^3^/sin(2\q)]^-1/4^
_refine_ls_extinction_method SHELXL
_refine_ls_goodness_of_fit_ref 0.984
_refine_ls_hydrogen_treatment mixed
_refine_ls_matrix_type full
_refine_ls_number_parameters 344
_refine_ls_number_reflns 4508
_refine_ls_number_restraints 2
_refine_ls_restrained_S_all 0.984
_refine_ls_R_factor_all 0.0397
_refine_ls_R_factor_gt 0.0321
_refine_ls_shift/su_max 0.001
_refine_ls_shift/su_mean 0.000
_refine_ls_structure_factor_coef Fsqd
_refine_ls_weighting_details 'calc w=1/[\s^2^(Fo^2^)+(0.0550P)^2^+0.0000P] where P=(Fo^2^+2Fc^2^)/3'
_refine_ls_weighting_scheme calc
_refine_ls_wR_factor_gt 0.0816
_refine_ls_wR_factor_ref 0.0927
_reflns_number_gt 3646
_reflns_number_total 4508
_reflns_threshold_expression >2sigma(I)
_cod_data_source_file ic048437lsi20041106_095113_2.cif
_cod_data_source_block '[NH3C6H4NH3]Co2(hedpH)2.H2O'
_cod_original_cell_volume 1019.3(5)
_cod_database_code 4300832

loop_
_symmetry_equiv_pos_as_xyz
'x, y, z'
'-x, -y, -z'

loop_
_atom_site_label
_atom_site_type_symbol
_atom_site_fract_x
_atom_site_fract_y
_atom_site_fract_z
_atom_site_U_iso_or_equiv
_atom_site_adp_type
_atom_site_occupancy
_atom_site_symmetry_multiplicity
_atom_site_calc_flag
_atom_site_refinement_flags
_atom_site_disorder_assembly
_atom_site_disorder_group
Co1 Co 1.33339(7) 0.52252(3) 0.09073(3) 0.01499(12) Uani 1 1 d . . .
Co2 Co 0.14080(7) 0.03633(3) 0.40923(2) 0.01341(12) Uani 1 1 d . . .
P1 P 0.89256(14) 0.37835(6) 0.10701(5) 0.01262(17) Uani 1 1 d . . .
P2 P 0.76480(14) 0.60147(6) 0.18359(5) 0.01540(18) Uani 1 1 d . . .
P3 P 0.71472(14) -0.10520(6) 0.39156(5) 0.01200(17) Uani 1 1 d . . .
P4 P 0.62416(14) 0.13028(6) 0.32681(5) 0.01385(17) Uani 1 1 d . . .
O1 O 1.1539(4) 0.39489(17) 0.08593(13) 0.0177(5) Uani 1 1 d . . .
O1W O 0.2040(6) 0.7960(2) 0.2158(2) 0.0520(8) Uani 1 1 d G . .
H1WA H 0.1411 0.7491 0.1838 0.073 Uiso 1 1 d G . .
H1WB H 0.2464 0.7696 0.2704 0.073 Uiso 1 1 d G . .
O2 O 0.6964(4) 0.42736(17) 0.03844(13) 0.0163(4) Uani 1 1 d . . .
O3 O 0.8871(4) 0.25756(16) 0.12590(14) 0.0199(5) Uani 1 1 d . . .
O4 O 1.0173(4) 0.61970(17) 0.15153(15) 0.0212(5) Uani 1 1 d . . .
O5 O 0.5491(4) 0.63519(17) 0.12003(14) 0.0186(5) Uani 1 1 d . . .
O6 O 0.6827(5) 0.6580(2) 0.26947(16) 0.0300(6) Uani 1 1 d . . .
H6 H 0.777(7) 0.696(3) 0.305(3) 0.042 Uiso 1 1 d . . .
O7 O 0.5161(4) 0.44559(18) 0.21605(14) 0.0181(5) Uani 1 1 d D . .
H7 H 0.509(7) 0.3749(12) 0.227(2) 0.025 Uiso 1 1 d D . .
O8 O 0.4398(4) -0.09543(17) 0.41178(13) 0.0182(5) Uani 1 1 d . . .
O9 O 0.8722(4) -0.06695(16) 0.46062(12) 0.0155(4) Uani 1 1 d . . .
O10 O 0.8365(4) -0.22393(17) 0.37048(14) 0.0200(5) Uani 1 1 d . . .
O11 O 0.3712(4) 0.14012(17) 0.36782(14) 0.0206(5) Uani 1 1 d . . .
O12 O 0.8267(4) 0.16129(17) 0.38113(13) 0.0171(4) Uani 1 1 d . . .
O13 O 0.5879(4) 0.20270(18) 0.23973(14) 0.0217(5) Uani 1 1 d . . .
H13 H 0.733(7) 0.208(3) 0.211(2) 0.030 Uiso 1 1 d . . .
O14 O 1.0194(4) -0.01745(17) 0.28736(13) 0.0170(4) Uani 1 1 d D . .
H14 H 1.103(6) -0.0789(17) 0.263(2) 0.024 Uiso 1 1 d D . .
N1 N 0.7327(6) 0.2770(2) 0.5295(2) 0.0204(6) Uani 1 1 d . . .
H11 H 0.871(7) 0.267(3) 0.560(2) 0.029 Uiso 1 1 d . . .
H12 H 0.761(7) 0.251(3) 0.483(3) 0.029 Uiso 1 1 d . . .
H13 H 0.658(7) 0.227(3) 0.557(2) 0.029 Uiso 1 1 d . . .
N2 N 0.5037(6) 0.7751(2) -0.0204(2) 0.0222(6) Uani 1 1 d . . .
H21 H 0.498(7) 0.743(3) 0.031(3) 0.031 Uiso 1 1 d . . .
H22 H 0.361(7) 0.765(3) -0.049(2) 0.031 Uiso 1 1 d . . .
H23 H 0.640(7) 0.744(3) -0.054(2) 0.031 Uiso 1 1 d . . .
C1 C 0.7792(5) 0.4537(2) 0.20504(18) 0.0143(6) Uani 1 1 d . . .
C2 C 0.9280(6) 0.4106(3) 0.2862(2) 0.0242(7) Uani 1 1 d . . .
H2A H 0.8610 0.4538 0.3347 0.036 Uiso 1 1 calc R . .
H2B H 1.0996 0.4157 0.2768 0.036 Uiso 1 1 calc R . .
H2C H 0.9176 0.3351 0.2984 0.036 Uiso 1 1 calc R . .
C3 C 0.7527(5) -0.0130(2) 0.29737(18) 0.0139(6) Uani 1 1 d . . .
C4 C 0.6403(6) -0.0424(3) 0.2140(2) 0.0232(7) Uani 1 1 d . . .
H4A H 0.7101 -0.1175 0.2016 0.035 Uiso 1 1 calc R . .
H4B H 0.6771 0.0052 0.1667 0.035 Uiso 1 1 calc R . .
H4C H 0.4625 -0.0334 0.2212 0.035 Uiso 1 1 calc R . .
C11 C 0.6111(6) 0.3923(2) 0.5149(2) 0.0178(6) Uani 1 1 d . . .
C12 C 0.7060(7) 0.4729(3) 0.5527(2) 0.0285(8) Uani 1 1 d . . .
H12A H 0.832(8) 0.457(3) 0.592(3) 0.043 Uiso 1 1 d . . .
C13 C 0.4033(7) 0.4182(3) 0.4626(2) 0.0285(8) Uani 1 1 d . . .
H13A H 0.346(8) 0.375(4) 0.438(3) 0.043 Uiso 1 1 d . . .
C14 C 0.5049(6) 0.8910(2) -0.00939(19) 0.0178(6) Uani 1 1 d . . .
C15 C 0.6986(6) 0.9351(3) -0.0428(2) 0.0216(7) Uani 1 1 d . . .
H15A H 0.849(7) 0.893(3) -0.071(2) 0.032 Uiso 1 1 d . . .
C16 C 0.6936(6) 1.0461(3) -0.0337(2) 0.0211(7) Uani 1 1 d . . .
H16A H 0.845(7) 1.070(3) -0.063(2) 0.032 Uiso 1 1 d . . .

loop_
_atom_site_aniso_label
_atom_site_aniso_U_11
_atom_site_aniso_U_22
_atom_site_aniso_U_33
_atom_site_aniso_U_23
_atom_site_aniso_U_13
_atom_site_aniso_U_12
Co1 0.0142(2) 0.0154(2) 0.0164(2) -0.00191(16) -0.00029(15) -0.00491(16)
Co2 0.0116(2) 0.0145(2) 0.0140(2) -0.00137(15) -0.00101(15) -0.00200(15)
P1 0.0123(4) 0.0120(4) 0.0140(4) -0.0015(3) -0.0006(3) -0.0032(3)
P2 0.0134(4) 0.0149(4) 0.0184(4) -0.0052(3) -0.0002(3) -0.0031(3)
P3 0.0120(4) 0.0112(4) 0.0129(4) -0.0011(3) -0.0031(3) -0.0023(3)
P4 0.0120(4) 0.0126(4) 0.0166(4) 0.0013(3) -0.0008(3) -0.0019(3)
O1 0.0133(11) 0.0191(11) 0.0220(12) -0.0053(9) 0.0031(8) -0.0057(9)
O1W 0.0318(17) 0.0400(17) 0.087(2) -0.0381(16) 0.0118(16) -0.0076(13)
O2 0.0145(11) 0.0184(11) 0.0151(11) -0.0012(8) -0.0017(8) -0.0009(8)
O3 0.0248(12) 0.0130(11) 0.0217(12) -0.0013(9) 0.0005(9) -0.0034(9)
O4 0.0166(11) 0.0168(11) 0.0316(13) -0.0037(9) 0.0007(9) -0.0063(9)
O5 0.0188(11) 0.0138(11) 0.0230(12) -0.0008(8) -0.0038(9) -0.0030(9)
O6 0.0344(15) 0.0326(14) 0.0262(13) -0.0182(11) 0.0013(11) -0.0109(11)
O7 0.0137(11) 0.0197(11) 0.0220(12) -0.0017(9) 0.0021(8) -0.0056(9)
O8 0.0152(11) 0.0158(11) 0.0231(12) 0.0036(9) -0.0020(9) -0.0027(9)
O9 0.0174(11) 0.0179(11) 0.0125(10) -0.0032(8) -0.0036(8) -0.0057(9)
O10 0.0205(12) 0.0140(11) 0.0245(12) -0.0055(9) -0.0068(9) 0.0005(9)
O11 0.0158(11) 0.0154(11) 0.0299(13) 0.0003(9) 0.0026(9) -0.0019(9)
O12 0.0143(11) 0.0160(11) 0.0208(11) -0.0022(8) -0.0029(8) -0.0020(8)
O13 0.0188(12) 0.0233(12) 0.0221(12) 0.0074(9) -0.0008(9) -0.0039(9)
O14 0.0136(11) 0.0190(11) 0.0181(11) -0.0038(9) 0.0019(8) -0.0019(9)
N1 0.0218(15) 0.0137(14) 0.0247(16) -0.0006(11) -0.0031(12) -0.0009(11)
N2 0.0264(17) 0.0139(14) 0.0273(16) -0.0045(11) -0.0057(13) -0.0052(12)
C1 0.0117(15) 0.0168(15) 0.0153(15) -0.0023(11) 0.0000(11) -0.0043(11)
C2 0.0239(18) 0.0295(19) 0.0195(17) 0.0005(13) -0.0035(13) -0.0063(14)
C3 0.0108(14) 0.0165(15) 0.0142(14) -0.0005(11) -0.0007(11) -0.0023(11)
C4 0.0265(18) 0.0276(18) 0.0171(16) -0.0032(13) -0.0058(13) -0.0083(14)
C11 0.0177(16) 0.0145(15) 0.0203(16) -0.0009(12) 0.0009(12) -0.0013(12)
C12 0.0262(19) 0.0205(18) 0.037(2) -0.0030(15) -0.0144(15) 0.0007(14)
C13 0.031(2) 0.0169(17) 0.038(2) -0.0068(14) -0.0120(16) -0.0053(14)
C14 0.0247(17) 0.0108(14) 0.0184(16) -0.0013(11) -0.0077(12) -0.0043(12)
C15 0.0170(17) 0.0206(17) 0.0261(18) -0.0051(13) 0.0013(13) -0.0001(13)
C16 0.0167(16) 0.0220(17) 0.0257(18) -0.0036(13) 0.0017(13) -0.0060(13)

loop_
_atom_type_symbol
_atom_type_description
_atom_type_scat_dispersion_real
_atom_type_scat_dispersion_imag
_atom_type_scat_source
C C 0.0033 0.0016 'International Tables Vol C Tables 4.2.6.8 and 6.1.1.4'
H H 0.0000 0.0000 'International Tables Vol C Tables 4.2.6.8 and 6.1.1.4'
N N 0.0061 0.0033 'International Tables Vol C Tables 4.2.6.8 and 6.1.1.4'
O O 0.0106 0.0060 'International Tables Vol C Tables 4.2.6.8 and 6.1.1.4'
P P 0.1023 0.0942 'International Tables Vol C Tables 4.2.6.8 and 6.1.1.4'
Co Co 0.3494 0.9721 'International Tables Vol C Tables 4.2.6.8 and 6.1.1.4'

loop_
_geom_angle_atom_site_label_1
_geom_angle_atom_site_label_2
_geom_angle_atom_site_label_3
_geom_angle
_geom_angle_site_symmetry_1
_geom_angle_site_symmetry_3
_geom_angle_publ_flag
O1 Co1 O2 97.93(8) . 2_765 ?
O1 Co1 O5 167.61(8) . 1_655 ?
O2 Co1 O5 93.66(8) 2_765 1_655 ?
O1 Co1 O4 90.75(8) . . ?
O2 Co1 O4 104.55(9) 2_765 . ?
O5 Co1 O4 90.55(8) 1_655 . ?
O1 Co1 O2 94.31(8) . 1_655 ?
O2 Co1 O2 79.61(8) 2_765 1_655 ?
O5 Co1 O2 83.47(8) 1_655 1_655 ?
O4 Co1 O2 172.96(8) . 1_655 ?
O1 Co1 O7 88.86(8) . 1_655 ?
O2 Co1 O7 158.39(8) 2_765 1_655 ?
O5 Co1 O7 78.75(8) 1_655 1_655 ?
O4 Co1 O7 95.80(8) . 1_655 ?
O2 Co1 O7 79.44(7) 1_655 1_655 ?
O11 Co2 O9 98.79(8) . 2_656 ?
O11 Co2 O8 90.45(9) . . ?
O9 Co2 O8 98.05(8) 2_656 . ?
O11 Co2 O12 90.01(9) . 1_455 ?
O9 Co2 O12 93.19(8) 2_656 1_455 ?
O8 Co2 O12 168.55(8) . 1_455 ?
O11 Co2 O14 102.57(9) . 1_455 ?
O9 Co2 O14 157.13(8) 2_656 1_455 ?
O8 Co2 O14 89.90(8) . 1_455 ?
O12 Co2 O14 78.84(8) 1_455 1_455 ?
O11 Co2 O9 175.63(8) . 1_455 ?
O9 Co2 O9 78.15(8) 2_656 1_455 ?
O8 Co2 O9 93.07(8) . 1_455 ?
O12 Co2 O9 87.06(8) 1_455 1_455 ?
O14 Co2 O9 80.04(7) 1_455 1_455 ?
O1 P1 O3 111.54(12) . . ?
O1 P1 O2 114.91(12) . . ?
O3 P1 O2 109.89(12) . . ?
O1 P1 C1 108.74(12) . . ?
O3 P1 C1 107.86(13) . . ?
O2 P1 C1 103.37(13) . . ?
O4 P2 O5 116.30(13) . . ?
O4 P2 O6 112.75(13) . . ?
O5 P2 O6 107.27(14) . . ?
O4 P2 C1 109.39(13) . . ?
O5 P2 C1 103.73(12) . . ?
O6 P2 C1 106.64(14) . . ?
O8 P3 O9 116.82(12) . . ?
O8 P3 O10 110.90(12) . . ?
O9 P3 O10 108.10(11) . . ?
O8 P3 C3 109.18(12) . . ?
O9 P3 C3 102.17(12) . . ?
O10 P3 C3 109.18(13) . . ?
O11 P4 O12 117.05(13) . . ?
O11 P4 O13 106.41(13) . . ?
O12 P4 O13 110.28(12) . . ?
O11 P4 C3 111.12(13) . . ?
O12 P4 C3 104.37(12) . . ?
O13 P4 C3 107.27(13) . . ?
P1 O1 Co1 135.13(13) . . ?
P1 O2 Co1 141.10(13) . 2_765 ?
P1 O2 Co1 115.63(11) . 1_455 ?
Co1 O2 Co1 100.39(8) 2_765 1_455 ?
P2 O4 Co1 135.51(13) . . ?
P2 O5 Co1 119.62(12) . 1_455 ?
C1 O7 Co1 104.33(15) . 1_455 ?
P3 O8 Co2 132.85(12) . . ?
P3 O9 Co2 139.78(13) . 2_656 ?
P3 O9 Co2 115.10(11) . 1_655 ?
Co2 O9 Co2 101.85(8) 2_656 1_655 ?
P4 O11 Co2 137.27(13) . . ?
P4 O12 Co2 116.73(12) . 1_655 ?
C3 O14 Co2 106.02(16) . 1_655 ?
O7 C1 C2 111.3(2) . . ?
O7 C1 P2 103.55(18) . . ?
C2 C1 P2 112.0(2) . . ?
O7 C1 P1 106.15(18) . . ?
C2 C1 P1 113.6(2) . . ?
P2 C1 P1 109.65(15) . . ?
O14 C3 C4 111.4(2) . . ?
O14 C3 P3 106.29(18) . . ?
C4 C3 P3 113.7(2) . . ?
O14 C3 P4 104.27(18) . . ?
C4 C3 P4 112.2(2) . . ?
P3 C3 P4 108.44(15) . . ?
C12 C11 C13 121.1(3) . . ?
C12 C11 N1 119.6(3) . . ?
C13 C11 N1 119.3(3) . . ?
C11 C12 C13 120.0(3) . 2_666 ?
C12 C13 C11 119.0(3) 2_666 . ?
C15 C14 C16 121.7(3) . 2_675 ?
C15 C14 N2 119.7(3) . . ?
C16 C14 N2 118.5(3) 2_675 . ?
C14 C15 C16 119.0(3) . . ?
C14 C16 C15 119.3(3) 2_675 . ?

loop_
_geom_bond_atom_site_label_1
_geom_bond_atom_site_label_2
_geom_bond_distance
_geom_bond_site_symmetry_2
_geom_bond_publ_flag
Co1 O1 2.028(2) . ?
Co1 O2 2.052(2) 2_765 ?
Co1 O5 2.070(2) 1_655 ?
Co1 O4 2.124(2) . ?
Co1 O2 2.249(2) 1_655 ?
Co1 O7 2.267(2) 1_655 ?
Co2 O11 2.048(2) . ?
Co2 O9 2.049(2) 2_656 ?
Co2 O8 2.066(2) . ?
Co2 O12 2.106(2) 1_455 ?
Co2 O14 2.174(2) 1_455 ?
Co2 O9 2.245(2) 1_455 ?
P1 O1 1.510(2) . ?
P1 O3 1.520(2) . ?
P1 O2 1.534(2) . ?
P1 C1 1.839(3) . ?
P2 O4 1.512(2) . ?
P2 O5 1.526(2) . ?
P2 O6 1.538(2) . ?
P2 C1 1.834(3) . ?
P3 O8 1.510(2) . ?
P3 O9 1.528(2) . ?
P3 O10 1.536(2) . ?
P3 C3 1.839(3) . ?
P4 O11 1.493(2) . ?
P4 O12 1.518(2) . ?
P4 O13 1.571(2) . ?
P4 C3 1.848(3) . ?
O2 Co1 2.052(2) 2_765 ?
O2 Co1 2.249(2) 1_455 ?
O5 Co1 2.070(2) 1_455 ?
O7 C1 1.468(3) . ?
O7 Co1 2.267(2) 1_455 ?
O9 Co2 2.049(2) 2_656 ?
O9 Co2 2.245(2) 1_655 ?
O12 Co2 2.106(2) 1_655 ?
O14 C3 1.453(3) . ?
O14 Co2 2.174(2) 1_655 ?
N1 C11 1.460(4) . ?
N2 C14 1.457(4) . ?
C1 C2 1.519(4) . ?
C3 C4 1.520(4) . ?
C11 C12 1.371(4) . ?
C11 C13 1.380(4) . ?
C12 C13 1.375(5) 2_666 ?
C13 C12 1.375(5) 2_666 ?
C14 C15 1.368(4) . ?
C14 C16 1.379(4) 2_675 ?
C15 C16 1.385(4) . ?
C16 C14 1.379(4) 2_675 ?

loop_
_geom_hbond_atom_site_label_D
_geom_hbond_atom_site_label_H
_geom_hbond_atom_site_label_A
_geom_hbond_distance_DH
_geom_hbond_distance_HA
_geom_hbond_distance_DA
_geom_hbond_angle_DHA
_geom_hbond_site_symmetry_A
O1W H1WA O4 0.90 1.95 2.815(3) 160.8 1_455
O1W H1WB O6 0.90 2.51 2.934(4) 109.6 .
O6 H6 O10 0.96(4) 1.53(4) 2.451(3) 161(4) 1_565
O7 H7 O13 0.892(10) 2.095(14) 2.966(3) 165(3) .
O13 H13 O3 0.91(4) 1.70(4) 2.535(3) 150(4) .
O14 H14 O1W 0.899(10) 1.727(13) 2.613(3) 168(3) 1_645
N1 H11 O10 0.88(4) 1.91(4) 2.786(4) 172(3) 2_756
N1 H12 O12 0.79(4) 1.95(4) 2.734(4) 170(4) .
N1 H13 O8 0.89(4) 1.86(4) 2.723(4) 162(4) 2_656
N2 H21 O5 0.87(4) 1.86(4) 2.691(4) 161(4) .
N2 H22 O3 0.94(4) 1.88(4) 2.809(4) 169(3) 2_665
N2 H23 O1 0.93(4) 1.94(4) 2.738(4) 143(3) 2_765

loop_
_geom_torsion_atom_site_label_1
_geom_torsion_atom_site_label_2
_geom_torsion_atom_site_label_3
_geom_torsion_atom_site_label_4
_geom_torsion
_geom_torsion_site_symmetry_1
_geom_torsion_site_symmetry_2
_geom_torsion_site_symmetry_3
_geom_torsion_site_symmetry_4
_geom_torsion_publ_flag
O3 P1 O1 Co1 -157.08(16) . . . . ?
O2 P1 O1 Co1 77.0(2) . . . . ?
C1 P1 O1 Co1 -38.3(2) . . . . ?
O2 Co1 O1 P1 -98.64(18) 2_765 . . . ?
O5 Co1 O1 P1 102.1(4) 1_655 . . . ?
O4 Co1 O1 P1 6.16(19) . . . . ?
O2 Co1 O1 P1 -178.74(18) 1_655 . . . ?
O7 Co1 O1 P1 101.94(19) 1_655 . . . ?
O1 P1 O2 Co1 21.3(2) . . . 2_765 ?
O3 P1 O2 Co1 -105.5(2) . . . 2_765 ?
C1 P1 O2 Co1 139.6(2) . . . 2_765 ?
O1 P1 O2 Co1 -134.63(12) . . . 1_455 ?
O3 P1 O2 Co1 98.60(14) . . . 1_455 ?
C1 P1 O2 Co1 -16.31(15) . . . 1_455 ?
O5 P2 O4 Co1 -94.2(2) . . . . ?
O6 P2 O4 Co1 141.28(18) . . . . ?
C1 P2 O4 Co1 22.8(2) . . . . ?
O1 Co1 O4 P2 3.0(2) . . . . ?
O2 Co1 O4 P2 101.43(19) 2_765 . . . ?
O5 Co1 O4 P2 -164.64(19) 1_655 . . . ?
O2 Co1 O4 P2 -133.0(6) 1_655 . . . ?
O7 Co1 O4 P2 -85.89(19) 1_655 . . . ?
O4 P2 O5 Co1 126.50(14) . . . 1_455 ?
O6 P2 O5 Co1 -106.25(15) . . . 1_455 ?
C1 P2 O5 Co1 6.37(17) . . . 1_455 ?
O9 P3 O8 Co2 76.96(19) . . . . ?
O10 P3 O8 Co2 -158.59(15) . . . . ?
C3 P3 O8 Co2 -38.2(2) . . . . ?
O11 Co2 O8 P3 0.74(18) . . . . ?
O9 Co2 O8 P3 -98.21(17) 2_656 . . . ?
O12 Co2 O8 P3 93.0(4) 1_455 . . . ?
O14 Co2 O8 P3 103.31(18) 1_455 . . . ?
O9 Co2 O8 P3 -176.66(17) 1_455 . . . ?
O8 P3 O9 Co2 19.4(2) . . . 2_656 ?
O10 P3 O9 Co2 -106.4(2) . . . 2_656 ?
C3 P3 O9 Co2 138.47(19) . . . 2_656 ?
O8 P3 O9 Co2 -135.44(12) . . . 1_655 ?
O10 P3 O9 Co2 98.70(14) . . . 1_655 ?
C3 P3 O9 Co2 -16.39(15) . . . 1_655 ?
O12 P4 O11 Co2 -113.4(2) . . . . ?
O13 P4 O11 Co2 122.8(2) . . . . ?
C3 P4 O11 Co2 6.3(2) . . . . ?
O9 Co2 O11 P4 116.7(2) 2_656 . . . ?
O8 Co2 O11 P4 18.5(2) . . . . ?
O12 Co2 O11 P4 -150.1(2) 1_455 . . . ?
O14 Co2 O11 P4 -71.5(2) 1_455 . . . ?
O9 Co2 O11 P4 162.1(9) 1_455 . . . ?
O11 P4 O12 Co2 118.84(14) . . . 1_655 ?
O13 P4 O12 Co2 -119.36(14) . . . 1_655 ?
C3 P4 O12 Co2 -4.43(16) . . . 1_655 ?
Co1 O7 C1 C2 177.1(2) 1_455 . . . ?
Co1 O7 C1 P2 56.55(16) 1_455 . . . ?
Co1 O7 C1 P1 -58.91(17) 1_455 . . . ?
O4 P2 C1 O7 -167.74(17) . . . . ?
O5 P2 C1 O7 -43.0(2) . . . . ?
O6 P2 C1 O7 70.0(2) . . . . ?
O4 P2 C1 C2 72.3(2) . . . . ?
O5 P2 C1 C2 -163.0(2) . . . . ?
O6 P2 C1 C2 -49.9(3) . . . . ?
O4 P2 C1 P1 -54.80(17) . . . . ?
O5 P2 C1 P1 69.92(16) . . . . ?
O6 P2 C1 P1 -177.01(14) . . . . ?
O1 P1 C1 O7 173.40(17) . . . . ?
O3 P1 C1 O7 -65.5(2) . . . . ?
O2 P1 C1 O7 50.9(2) . . . . ?
O1 P1 C1 C2 -64.0(2) . . . . ?
O3 P1 C1 C2 57.1(2) . . . . ?
O2 P1 C1 C2 173.4(2) . . . . ?
O1 P1 C1 P2 62.15(17) . . . . ?
O3 P1 C1 P2 -176.74(13) . . . . ?
O2 P1 C1 P2 -60.38(16) . . . . ?
Co2 O14 C3 C4 176.61(19) 1_655 . . . ?
Co2 O14 C3 P3 -59.07(18) 1_655 . . . ?
Co2 O14 C3 P4 55.41(17) 1_655 . . . ?
O8 P3 C3 O14 174.03(17) . . . . ?
O9 P3 C3 O14 49.7(2) . . . . ?
O10 P3 C3 O14 -64.6(2) . . . . ?
O8 P3 C3 C4 -63.0(2) . . . . ?
O9 P3 C3 C4 172.6(2) . . . . ?
O10 P3 C3 C4 58.4(2) . . . . ?
O8 P3 C3 P4 62.42(17) . . . . ?
O9 P3 C3 P4 -61.89(16) . . . . ?
O10 P3 C3 P4 -176.19(13) . . . . ?
O11 P4 C3 O14 -161.14(17) . . . . ?
O12 P4 C3 O14 -34.1(2) . . . . ?
O13 P4 C3 O14 82.93(19) . . . . ?
O11 P4 C3 C4 78.1(2) . . . . ?
O12 P4 C3 C4 -154.8(2) . . . . ?
O13 P4 C3 C4 -37.8(2) . . . . ?
O11 P4 C3 P3 -48.18(18) . . . . ?
O12 P4 C3 P3 78.85(16) . . . . ?
O13 P4 C3 P3 -164.12(13) . . . . ?
C13 C11 C12 C13 -1.2(6) . . . 2_666 ?
N1 C11 C12 C13 178.3(3) . . . 2_666 ?
C12 C11 C13 C12 1.2(6) . . . 2_666 ?
N1 C11 C13 C12 -178.3(3) . . . 2_666 ?
C16 C14 C15 C16 -0.6(5) 2_675 . . . ?
N2 C14 C15 C16 178.4(3) . . . . ?
C14 C15 C16 C14 0.6(5) . . . 2_675 ?
